data_4068366
loop_
_publ_author_name
'Harb, Mohammad K.'
'Niksch, Tobias'
'Windhager, Jochen'
'G\"orls, Helmar'
'Holze, Rudolf'
'Lockett, L. Tori'
'Okumura, Noriko'
'Evans, Dennis H.'
'Glass, Richard S.'
'Lichtenberger, Dennis L.'
'El-khateeb, Mohammad'
'Weigand, Wolfgang'

_publ_section_title
;
 Synthesis and Characterization of Diiron Diselenolato Complexes Including
 Iron Hydrogenase Models
;
_journal_issue 4
_journal_name_full Organometallics
_journal_page_first 1039
_journal_paper_doi 10.1021/om800748p
_journal_volume 28
_journal_year 2009
_chemical_formula_sum 'C8 H4 Fe2 O6 Se3'
_chemical_formula_weight 544.69
_chemical_name_systematic
; 
 ? 
;
_space_group_IT_number 14
_symmetry_cell_setting monoclinic
_symmetry_space_group_name_Hall '-P 2yn'
_symmetry_space_group_name_H-M 'P 1 21/n 1'
_atom_sites_solution_hydrogens geom
_atom_sites_solution_primary direct
_atom_sites_solution_secondary difmap
_audit_creation_method SHELXL-97
_cell_angle_alpha 90.00
_cell_angle_beta 108.905(3)
_cell_angle_gamma 90.00
_cell_formula_units_Z 4
_cell_length_a 8.2074(4)
_cell_length_b 20.3782(9)
_cell_length_c 8.9772(3)
_cell_measurement_temperature 183(2)
_cell_volume 1420.46(11)
_computing_cell_refinement DENZO
_computing_data_collection COLLECT
_computing_data_reduction DENZO
_computing_molecular_graphics SHELXTL/PC
_computing_publication_material SHELXL-97
_computing_structure_refinement 'SHELXL-97 (Sheldrick, 1997)'
_computing_structure_solution 'SHELXS-97 (Sheldrick, 1990)'
_diffrn_ambient_temperature 183(2)
_diffrn_measured_fraction_theta_full 0.990
_diffrn_measured_fraction_theta_max 0.990
_diffrn_measurement_device_type KappaCCD
_diffrn_measurement_method 'phi- + omega-scan'
_diffrn_radiation_monochromator graphite
_diffrn_radiation_source 'fine-focus sealed tube'
_diffrn_radiation_type MoK\a
_diffrn_radiation_wavelength 0.71073
_diffrn_reflns_av_R_equivalents 0.0893
_diffrn_reflns_av_sigmaI/netI 0.0956
_diffrn_reflns_limit_h_max 9
_diffrn_reflns_limit_h_min -10
_diffrn_reflns_limit_k_max 26
_diffrn_reflns_limit_k_min -25
_diffrn_reflns_limit_l_max 11
_diffrn_reflns_limit_l_min -10
_diffrn_reflns_number 9170
_diffrn_reflns_theta_full 27.48
_diffrn_reflns_theta_max 27.48
_diffrn_reflns_theta_min 2.60
_exptl_absorpt_coefficient_mu 9.743
_exptl_absorpt_correction_type none
_exptl_crystal_colour vine-red
_exptl_crystal_density_diffrn 2.547
_exptl_crystal_density_method 'not measured'
_exptl_crystal_description prism
_exptl_crystal_F_000 1016
_exptl_crystal_size_max 0.05
_exptl_crystal_size_mid 0.04
_exptl_crystal_size_min 0.04
_refine_diff_density_max 1.107
_refine_diff_density_min -1.104
_refine_diff_density_rms 0.212
_refine_ls_extinction_method none
_refine_ls_goodness_of_fit_ref 1.023
_refine_ls_hydrogen_treatment constr
_refine_ls_matrix_type full
_refine_ls_number_parameters 172
_refine_ls_number_reflns 3232
_refine_ls_number_restraints 0
_refine_ls_restrained_S_all 1.023
_refine_ls_R_factor_all 0.0694
_refine_ls_R_factor_gt 0.0491
_refine_ls_shift/su_max 0.000
_refine_ls_shift/su_mean 0.000
_refine_ls_structure_factor_coef Fsqd
_refine_ls_weighting_details 'calc w=1/[\s^2^(Fo^2^)+(0.0476P)^2^+0.0000P] where P=(Fo^2^+2Fc^2^)/3'
_refine_ls_weighting_scheme calc
_refine_ls_wR_factor_gt 0.1066
_refine_ls_wR_factor_ref 0.1154
_reflns_number_gt 2508
_reflns_number_total 3232
_reflns_threshold_expression >2sigma(I)
_cod_data_source_file om800748p_si_002.cif
_cod_data_source_block FO3194
_cod_depositor_comments
;
The following automatic conversions were performed:

'_exptl_absorpt_correction_type' value 'NONE' changed to 'none'
according to /home/saulius/struct/CIF-dictionaries/cif_core.dic
dictionary named 'cif_core.dic' version 2.4.2 from 2011-04-26.

Automatic conversion script
Id: cif_fix_values 1715 2011-07-08 13:25:40Z adriana 
;
_cod_original_cell_volume 1420.46(10)
_cod_original_sg_symbol_H-M P2(1)/n
_cod_database_code 4068366

loop_
_symmetry_equiv_pos_as_xyz
'x, y, z'
'-x+1/2, y+1/2, -z+1/2'
'-x, -y, -z'
'x-1/2, -y-1/2, z-1/2'

loop_
_atom_site_label
_atom_site_type_symbol
_atom_site_fract_x
_atom_site_fract_y
_atom_site_fract_z
_atom_site_U_iso_or_equiv
_atom_site_adp_type
_atom_site_occupancy
_atom_site_symmetry_multiplicity
_atom_site_calc_flag
_atom_site_refinement_flags
Fe1 Fe -0.01089(10) 0.16152(4) 0.84228(9) 0.0182(2) Uani 1 1 d .
Fe2 Fe 0.10405(10) 0.12692(4) 0.62142(9) 0.0187(2) Uani 1 1 d .
Se1 Se 0.00436(7) 0.04960(3) 0.77066(6) 0.02181(17) Uani 1 1 d .
Se2 Se 0.33271(8) 0.04775(3) 1.10801(7) 0.02838(18) Uani 1 1 d .
Se3 Se 0.28233(7) 0.17375(3) 0.86115(6) 0.01931(16) Uani 1 1 d .
O1 O 0.0059(7) 0.1636(3) 1.1742(5) 0.0449(13) Uani 1 1 d .
O2 O -0.0439(7) 0.3044(3) 0.7981(6) 0.0486(13) Uani 1 1 d .
O3 O -0.3829(6) 0.1509(3) 0.6891(6) 0.0527(15) Uani 1 1 d .
O4 O -0.2192(6) 0.1050(3) 0.3653(5) 0.0417(13) Uani 1 1 d .
O5 O 0.1706(6) 0.2502(2) 0.4839(6) 0.0369(11) Uani 1 1 d .
O6 O 0.3425(6) 0.0429(3) 0.5213(6) 0.0447(13) Uani 1 1 d .
C1 C 0.1980(8) 0.0015(3) 0.9204(7) 0.0285(14) Uani 1 1 d .
H1A H 0.1511 -0.0386 0.9536 0.034 Uiso 1 1 calc R
H1B H 0.2767 -0.0127 0.8633 0.034 Uiso 1 1 calc R
C2 C 0.4328(8) 0.1076(3) 0.9948(7) 0.0254(13) Uani 1 1 d .
H2A H 0.4828 0.0811 0.9279 0.031 Uiso 1 1 calc R
H2B H 0.5292 0.1307 1.0729 0.031 Uiso 1 1 calc R
C3 C 0.0013(8) 0.1609(3) 1.0458(7) 0.0284(14) Uani 1 1 d .
C4 C -0.0278(8) 0.2482(3) 0.8159(8) 0.0282(14) Uani 1 1 d .
C5 C -0.2400(8) 0.1538(4) 0.7494(8) 0.0306(15) Uani 1 1 d .
C6 C -0.0939(8) 0.1127(3) 0.4641(7) 0.0268(14) Uani 1 1 d .
C7 C 0.1420(7) 0.2026(3) 0.5352(7) 0.0251(13) Uani 1 1 d .
C8 C 0.2526(8) 0.0748(3) 0.5592(7) 0.0273(14) Uani 1 1 d .

loop_
_atom_site_aniso_label
_atom_site_aniso_U_11
_atom_site_aniso_U_22
_atom_site_aniso_U_33
_atom_site_aniso_U_23
_atom_site_aniso_U_13
_atom_site_aniso_U_12
Fe1 0.0178(4) 0.0210(4) 0.0179(4) -0.0005(3) 0.0086(3) -0.0019(3)
Fe2 0.0170(4) 0.0249(5) 0.0153(4) 0.0000(3) 0.0069(3) -0.0023(3)
Se1 0.0243(3) 0.0217(3) 0.0212(3) -0.0028(2) 0.0098(2) -0.0071(2)
Se2 0.0371(4) 0.0270(4) 0.0197(3) 0.0039(3) 0.0074(2) 0.0051(3)
Se3 0.0163(3) 0.0209(3) 0.0198(3) 0.0001(2) 0.0045(2) -0.0030(2)
O1 0.063(3) 0.052(3) 0.026(2) -0.001(2) 0.023(2) 0.004(3)
O2 0.058(4) 0.029(3) 0.063(3) 0.014(3) 0.024(3) 0.007(3)
O3 0.020(3) 0.072(4) 0.064(3) -0.019(3) 0.011(2) -0.005(3)
O4 0.024(2) 0.064(4) 0.032(2) 0.000(3) 0.002(2) -0.005(2)
O5 0.034(3) 0.036(3) 0.042(3) 0.017(2) 0.013(2) -0.003(2)
O6 0.037(3) 0.052(4) 0.049(3) -0.019(3) 0.019(2) 0.007(3)
C1 0.041(4) 0.019(3) 0.024(3) 0.000(3) 0.009(3) -0.002(3)
C2 0.021(3) 0.028(3) 0.025(3) 0.006(3) 0.005(2) 0.010(3)
C3 0.038(4) 0.023(3) 0.027(3) 0.003(3) 0.015(3) 0.003(3)
C4 0.020(3) 0.032(4) 0.035(3) 0.003(3) 0.012(3) 0.003(3)
C5 0.026(4) 0.036(4) 0.033(3) -0.005(3) 0.014(3) -0.003(3)
C6 0.025(3) 0.035(4) 0.022(3) 0.001(3) 0.011(3) 0.000(3)
C7 0.013(3) 0.039(4) 0.023(3) 0.002(3) 0.005(2) -0.001(3)
C8 0.028(3) 0.030(3) 0.021(3) 0.000(3) 0.004(2) -0.010(3)

loop_
_atom_type_symbol
_atom_type_description
_atom_type_scat_dispersion_real
_atom_type_scat_dispersion_imag
_atom_type_scat_source
C C 0.0033 0.0016 'International Tables Vol C Tables 4.2.6.8 and 6.1.1.4'
H H 0.0000 0.0000 'International Tables Vol C Tables 4.2.6.8 and 6.1.1.4'
O O 0.0106 0.0060 'International Tables Vol C Tables 4.2.6.8 and 6.1.1.4'
Fe Fe 0.3463 0.8444 'International Tables Vol C Tables 4.2.6.8 and 6.1.1.4'
Se Se -0.0929 2.2259 'International Tables Vol C Tables 4.2.6.8 and 6.1.1.4'

loop_
_geom_angle_atom_site_label_1
_geom_angle_atom_site_label_2
_geom_angle_atom_site_label_3
_geom_angle
C4 Fe1 C3 96.8(3)
C4 Fe1 C5 90.0(3)
C3 Fe1 C5 100.1(3)
C4 Fe1 Se3 86.5(2)
C3 Fe1 Se3 102.0(2)
C5 Fe1 Se3 157.9(2)
C4 Fe1 Se1 157.1(2)
C3 Fe1 Se1 106.1(2)
C5 Fe1 Se1 86.0(2)
Se3 Fe1 Se1 88.80(3)
C4 Fe1 Fe2 101.7(2)
C3 Fe1 Fe2 150.9(2)
C5 Fe1 Fe2 102.1(2)
Se3 Fe1 Fe2 57.52(3)
Se1 Fe1 Fe2 57.44(3)
C7 Fe2 C6 92.2(3)
C7 Fe2 C8 98.1(3)
C6 Fe2 C8 100.8(3)
C7 Fe2 Se3 84.46(19)
C6 Fe2 Se3 155.7(2)
C8 Fe2 Se3 103.49(19)
C7 Fe2 Se1 161.82(19)
C6 Fe2 Se1 87.0(2)
C8 Fe2 Se1 99.9(2)
Se3 Fe2 Se1 88.80(3)
C7 Fe2 Fe1 104.84(19)
C6 Fe2 Fe1 100.80(19)
C8 Fe2 Fe1 147.62(19)
Se3 Fe2 Fe1 57.32(3)
Se1 Fe2 Fe1 57.65(3)
C1 Se1 Fe2 111.34(19)
C1 Se1 Fe1 113.06(19)
Fe2 Se1 Fe1 64.90(3)
C2 Se2 C1 94.0(3)
C2 Se3 Fe1 113.33(18)
C2 Se3 Fe2 111.1(2)
Fe1 Se3 Fe2 65.16(3)
Se2 C1 Se1 117.2(3)
Se2 C2 Se3 117.8(3)
O1 C3 Fe1 176.6(6)
O2 C4 Fe1 178.0(6)
O3 C5 Fe1 177.8(7)
O4 C6 Fe2 178.7(7)
O5 C7 Fe2 178.0(5)
O6 C8 Fe2 179.7(6)

loop_
_geom_bond_atom_site_label_1
_geom_bond_atom_site_label_2
_geom_bond_distance
Fe1 C4 1.781(7)
Fe1 C3 1.797(6)
Fe1 C5 1.800(7)
Fe1 Se3 2.3703(10)
Fe1 Se1 2.3840(10)
Fe1 Fe2 2.5555(10)
Fe2 C7 1.798(7)
Fe2 C6 1.797(6)
Fe2 C8 1.835(7)
Fe2 Se3 2.3755(9)
Fe2 Se1 2.3785(9)
Se1 C1 1.977(6)
Se2 C2 1.932(6)
Se2 C1 1.934(6)
Se3 C2 1.955(6)
O1 C3 1.142(7)
O2 C4 1.158(8)
O3 C5 1.122(8)
O4 C6 1.131(7)
O5 C7 1.131(7)
O6 C8 1.116(8)
